data_7104086
loop_
_publ_author_name
'Turner, Luke E'
'Thorn, Matthew G'
'Fanwick, Phillip E'
'Rothwell, Ian P'

_publ_section_title
;
 Facile resolution of constrained geometry indenyl-phenoxide ligation.
;
_journal_issue 9
_journal_name_full 'Chemical communications (Cambridge, England)'
_journal_page_first 1034
_journal_page_last 1035
_journal_paper_doi 10.1039/b212724e
_journal_year 2003
_chemical_formula_sum 'C27 H38 N2 O Zr'
_chemical_formula_weight 497.84
_chemical_name_systematic ' ? '
_space_group_IT_number 2
_symmetry_cell_setting triclinic
_symmetry_space_group_name_Hall '-P 1'
_symmetry_space_group_name_H-M 'P -1'
_atom_type_scat_source 'International Tables for Crystallography (Vol C)'
_audit_creation_date 17-03-03
_audit_creation_method from_MolEN_and_SHELXL
_audit_update_record ' ? '
_cell_angle_alpha 96.9498(9)
_cell_angle_beta 109.8424(10)
_cell_angle_gamma 91.8953(14)
_cell_formula_units_Z 4
_cell_length_a 12.9534(3)
_cell_length_b 14.0719(4)
_cell_length_c 15.2631(4)
_cell_measurement_reflns_used 27287
_cell_measurement_temperature 150
_cell_measurement_theta_max 27
_cell_measurement_theta_min 5
_cell_volume 2589.5(2)
_computing_cell_refinement DENZO/SCALEPACK_(Otwinowski,_1996)
_computing_data_collection Collect_(Nonius,_1998)
_computing_data_reduction DENZO/SCALEPACK_(Otwinowski,_1996)
_computing_molecular_graphics
; 
ORTEP (Johnson, 1976) 
PLUTON (Spek, 1991) 
;
_computing_publication_material CIF_VAX_MolEN_(Fair,_1990)
_computing_structure_refinement SHELX97_(Sheldrick,_1997)
_computing_structure_solution PATTY_(DIRDIF99,_Beurskins,_1999)
_diffrn_ambient_temperature 150
_diffrn_measurement_device_type Nonius_KappaCCD
_diffrn_measurement_method \w
_diffrn_radiation_type MO-K\a
_diffrn_radiation_wavelength 0.71073
_diffrn_reflns_av_R_equivalents 0.066
_diffrn_reflns_limit_h_max 16
_diffrn_reflns_limit_h_min 0
_diffrn_reflns_limit_k_max 18
_diffrn_reflns_limit_k_min -18
_diffrn_reflns_limit_l_max 18
_diffrn_reflns_limit_l_min -19
_diffrn_reflns_number 27287
_diffrn_reflns_theta_max 27.51
_diffrn_reflns_theta_min 5.00
_exptl_absorpt_coefficient_mu 0.435
_exptl_absorpt_correction_T_max 0.9067
_exptl_absorpt_correction_T_min 0.1181
_exptl_absorpt_correction_type multi-scan_(Otwinowski_&_Minor,_
_exptl_crystal_colour colorless
_exptl_crystal_density_diffrn 1.28
_exptl_crystal_description plate
_exptl_crystal_F_000 1048
_exptl_crystal_size_max 0.47
_exptl_crystal_size_mid 0.40
_exptl_crystal_size_min 0.22
_refine_diff_density_max 0.59
_refine_diff_density_min -1.23
_refine_ls_extinction_method none
_refine_ls_goodness_of_fit_ref 0.981
_refine_ls_hydrogen_treatment H_atoms_riding
_refine_ls_matrix_type full
_refine_ls_number_parameters 610
_refine_ls_number_reflns 11659
_refine_ls_number_restraints 6
_refine_ls_R_factor_gt 0.048
_refine_ls_shift/su_max 0.002
_refine_ls_structure_factor_coef Fsqd
_refine_ls_weighting_details '1/[\s^2^(Fo^2^)+(0.0727P)^2^+0.0000P] where P=(Fo^2^+2Fc^2^)/3  '
_refine_ls_weighting_scheme calc
_refine_ls_wR_factor_ref 0.118
_reflns_number_gt 9145
_reflns_number_total 11660
_reflns_threshold_expression >2.0\s(I)
_cod_data_source_file b212724e.txt
_cod_data_source_block LTZRIP
_cod_depositor_comments
;
The following automatic conversions were performed:
'_refine_ls_weighting_scheme' value 'calc ' changed to 'calc' according to
'/home/saulius/struct/CIF-dictionaries/cif_core.dic' dictionary named
'cif_core.dic' version 2.4.1 from 2010-06-29.

Automatic conversion script
Id: cif_fix_enum 1527 2010-12-29 10:47:43Z saulius 
;
_cod_original_formula_sum 'C27 H38 N2 O1 Zr1'
_cod_database_code 7104086

loop_
_symmetry_equiv_pos_as_xyz
'x, y, z'
'-x, -y, -z'

loop_
_atom_site_label
_atom_site_type_symbol
_atom_site_fract_x
_atom_site_fract_y
_atom_site_fract_z
_atom_site_U_iso_or_equiv
_atom_site_adp_type
_atom_site_occupancy
_atom_site_symmetry_multiplicity
_atom_site_calc_flag
_atom_site_refinement_flags
_atom_site_disorder_assembly
_atom_site_disorder_group
Zr(1) Zr 0.18546(2) 0.124281(19) 0.215290(18) 0.02120(9) Uani 1 1 d . . .
Zr(2) Zr 0.18763(2) -0.391910(19) -0.284695(18) 0.02024(9) Uani 1 1 d . . .
O(11) O 0.17311(15) 0.20379(14) 0.11060(14) 0.0245(4) Uani 1 1 d . . .
O(21) O 0.16962(15) -0.30619(14) -0.38623(13) 0.0238(4) Uani 1 1 d . . .
N(17) N 0.0309(2) 0.0750(2) 0.20208(19) 0.0365(7) Uani 1 1 d . . .
N(18) N 0.2391(2) 0.22100(19) 0.33504(18) 0.0316(6) Uani 1 1 d . . .
N(27) N 0.03396(19) -0.43483(19) -0.28846(18) 0.0301(6) Uani 1 1 d . . .
N(28) N 0.2539(2) -0.30335(18) -0.16067(17) 0.0269(6) Uani 1 1 d . . .
C(11) C 0.2166(2) 0.1895(2) 0.04088(19) 0.0206(6) Uani 1 1 d . . .
C(12) C 0.2848(2) 0.11308(19) 0.04298(19) 0.0203(6) Uani 1 1 d . . .
C(13) C 0.3354(2) 0.0966(2) -0.0232(2) 0.0226(6) Uani 1 1 d . . .
C(14) C 0.3180(2) 0.1534(2) -0.09513(19) 0.0216(6) Uani 1 1 d . . .
C(15) C 0.2476(2) 0.2263(2) -0.0969(2) 0.0227(6) Uani 1 1 d . . .
C(16) C 0.1951(2) 0.2470(2) -0.0319(2) 0.0229(6) Uani 1 1 d . . .
C(21) C 0.2121(2) -0.3138(2) -0.45679(19) 0.0193(6) Uani 1 1 d . . .
C(22) C 0.2778(2) -0.39071(19) -0.46136(19) 0.0189(6) Uani 1 1 d . . .
C(23) C 0.3286(2) -0.40055(19) -0.52814(19) 0.0211(6) Uani 1 1 d . . .
C(24) C 0.3137(2) -0.33644(19) -0.59349(19) 0.0198(6) Uani 1 1 d . A .
C(25) C 0.2444(2) -0.2636(2) -0.58944(19) 0.0216(6) Uani 1 1 d . . .
C(26) C 0.1917(2) -0.2495(2) -0.5236(2) 0.0211(6) Uani 1 1 d . . .
C(121) C 0.2948(2) 0.0527(2) 0.1184(2) 0.0226(6) Uani 1 1 d . . .
C(122) C 0.2195(2) -0.0228(2) 0.1169(2) 0.0282(7) Uani 1 1 d . . .
C(123) C 0.2414(3) -0.0459(2) 0.2086(2) 0.0310(7) Uani 1 1 d . . .
C(124) C 0.3372(2) 0.0116(2) 0.2690(2) 0.0288(7) Uani 1 1 d . . .
C(125) C 0.3979(3) 0.0211(2) 0.3674(2) 0.0391(8) Uani 1 1 d . . .
C(126) C 0.4857(3) 0.0878(3) 0.4055(3) 0.0446(9) Uani 1 1 d . . .
C(127) C 0.5182(2) 0.1481(2) 0.3502(2) 0.0367(8) Uani 1 1 d . . .
C(128) C 0.4621(2) 0.1422(2) 0.2560(2) 0.0269(7) Uani 1 1 d . . .
C(129) C 0.3709(2) 0.0729(2) 0.2131(2) 0.0232(6) Uani 1 1 d . . .
C(141) C 0.3747(3) 0.1331(2) -0.1684(2) 0.0266(7) Uani 1 1 d . . .
C(142) C 0.3548(3) 0.0267(3) -0.2087(3) 0.0525(10) Uani 1 1 d . . .
C(143) C 0.3330(4) 0.1907(3) -0.2503(3) 0.0592(12) Uani 1 1 d . . .
C(144) C 0.4973(3) 0.1544(3) -0.1220(3) 0.0530(11) Uani 1 1 d . . .
C(161) C 0.1153(2) 0.3268(2) -0.0389(2) 0.0295(7) Uani 1 1 d . . .
C(162) C 0.0987(3) 0.3756(3) -0.1270(3) 0.0469(10) Uani 1 1 d . . .
C(163) C 0.0015(2) 0.2851(3) -0.0444(3) 0.0404(9) Uani 1 1 d . . .
C(164) C 0.1618(3) 0.4047(2) 0.0462(2) 0.0361(8) Uani 1 1 d . . .
C(171) C -0.0364(3) -0.0127(4) 0.1514(3) 0.0851(18) Uani 1 1 d . . .
C(172) C -0.0297(3) 0.1270(4) 0.2532(5) 0.104(2) Uani 1 1 d . . .
C(181) C 0.3070(3) 0.3089(2) 0.3502(2) 0.0380(8) Uani 1 1 d . . .
C(182) C 0.2309(4) 0.1974(3) 0.4229(3) 0.0647(13) Uani 1 1 d . . .
C(221) C 0.2870(2) -0.4579(2) -0.39177(19) 0.0209(6) Uani 1 1 d . . .
C(222) C 0.2098(2) -0.5329(2) -0.3969(2) 0.0235(6) Uani 1 1 d . . .
C(223) C 0.2350(2) -0.5648(2) -0.3083(2) 0.0266(7) Uani 1 1 d . . .
C(224) C 0.3351(2) -0.5139(2) -0.2472(2) 0.0241(6) Uani 1 1 d . . .
C(225) C 0.4026(2) -0.5171(2) -0.1519(2) 0.0321(7) Uani 1 1 d . . .
C(226) C 0.4946(3) -0.4546(3) -0.1125(2) 0.0395(8) Uani 1 1 d . . .
C(227) C 0.5245(2) -0.3880(2) -0.1631(2) 0.0342(8) Uani 1 1 d . . .
C(228) C 0.4628(2) -0.3826(2) -0.2546(2) 0.0268(7) Uani 1 1 d . . .
C(229) C 0.3679(2) -0.4471(2) -0.2987(2) 0.0218(6) Uani 1 1 d . . .
C(22A) C 0.4252(11) -0.2477(8) -0.6658(11) 0.047(4) Uani 0.331(9) 1 d P A 1
C(22B) C 0.3463(6) -0.2708(4) -0.7337(5) 0.051(2) Uani 0.669(9) 1 d P A 2
C(23A) C 0.2806(11) -0.3659(14) -0.7609(7) 0.070(6) Uani 0.331(9) 1 d PU A 1
C(23B) C 0.3234(7) -0.4456(5) -0.7333(5) 0.066(3) Uani 0.669(9) 1 d P A 2
C(241) C 0.3679(3) -0.3484(2) -0.6688(2) 0.0268(7) Uani 1 1 d . . .
C(24A) C 0.4532(13) -0.4162(10) -0.6487(11) 0.055(5) Uani 0.331(9) 1 d P A 1
C(24B) C 0.4905(5) -0.3517(7) -0.6249(5) 0.059(2) Uani 0.669(9) 1 d P A 2
C(261) C 0.1154(2) -0.1681(2) -0.5236(2) 0.0266(7) Uani 1 1 d . . .
C(262) C 0.0999(3) -0.1115(3) -0.6065(3) 0.0411(9) Uani 1 1 d . . .
C(263) C 0.0011(2) -0.2094(3) -0.5319(3) 0.0379(8) Uani 1 1 d . . .
C(264) C 0.1660(3) -0.0974(2) -0.4339(2) 0.0410(8) Uani 1 1 d . . .
C(271) C -0.0414(3) -0.5109(3) -0.3519(3) 0.0519(11) Uani 1 1 d . . .
C(272) C -0.0164(3) -0.3904(3) -0.2229(3) 0.0522(10) Uani 1 1 d . . .
C(281) C 0.3200(2) -0.2136(2) -0.1458(2) 0.0338(7) Uani 1 1 d . . .
C(282) C 0.2591(3) -0.3348(3) -0.0718(2) 0.0463(9) Uani 1 1 d . . .
H(13) H 0.3818 0.0471 -0.0199 0.029 Uiso 1 1 calc R . .
H(15) H 0.2347 0.2639 -0.1450 0.030 Uiso 1 1 calc R . .
H(23) H 0.3734 -0.4507 -0.5294 0.027 Uiso 1 1 calc R . .
H(25) H 0.2326 -0.2215 -0.6338 0.028 Uiso 1 1 calc R . .
H(122) H 0.1636 -0.0529 0.0633 0.037 Uiso 1 1 calc R . .
H(123) H 0.2006 -0.0907 0.2263 0.040 Uiso 1 1 calc R . .
H(125) H 0.3778 -0.0177 0.4051 0.051 Uiso 1 1 calc R . .
H(126) H 0.5253 0.0938 0.4696 0.058 Uiso 1 1 calc R . .
H(127) H 0.5788 0.1925 0.3785 0.048 Uiso 1 1 calc R . .
H(128) H 0.4831 0.1829 0.2203 0.035 Uiso 1 1 calc R . .
H(14A) H 0.3890 0.0145 -0.2553 0.068 Uiso 1 1 calc R . .
H(14B) H 0.2771 0.0096 -0.2370 0.068 Uiso 1 1 calc R . .
H(14C) H 0.3859 -0.0110 -0.1590 0.068 Uiso 1 1 calc R . .
H(14D) H 0.3510 0.2579 -0.2274 0.077 Uiso 1 1 calc R . .
H(14E) H 0.2546 0.1784 -0.2790 0.077 Uiso 1 1 calc R . .
H(14F) H 0.3671 0.1719 -0.2958 0.077 Uiso 1 1 calc R . .
H(14G) H 0.5329 0.1351 -0.1664 0.069 Uiso 1 1 calc R . .
H(14H) H 0.5234 0.1197 -0.0693 0.069 Uiso 1 1 calc R . .
H(14I) H 0.5137 0.2220 -0.1006 0.069 Uiso 1 1 calc R . .
H(16A) H 0.0685 0.3288 -0.1822 0.061 Uiso 1 1 calc R . .
H(16B) H 0.1683 0.4034 -0.1251 0.061 Uiso 1 1 calc R . .
H(16C) H 0.0490 0.4251 -0.1288 0.061 Uiso 1 1 calc R . .
H(16D) H -0.0289 0.2388 -0.1000 0.053 Uiso 1 1 calc R . .
H(16E) H -0.0466 0.3360 -0.0469 0.053 Uiso 1 1 calc R . .
H(16F) H 0.0090 0.2547 0.0102 0.053 Uiso 1 1 calc R . .
H(16G) H 0.1106 0.4531 0.0426 0.047 Uiso 1 1 calc R . .
H(16H) H 0.2305 0.4332 0.0468 0.047 Uiso 1 1 calc R . .
H(16I) H 0.1737 0.3767 0.1029 0.047 Uiso 1 1 calc R . .
H(17A) H -0.0552 -0.0476 0.1949 0.111 Uiso 1 1 calc R . .
H(17B) H 0.0040 -0.0517 0.1205 0.111 Uiso 1 1 calc R . .
H(17C) H -0.1026 0.0034 0.1054 0.111 Uiso 1 1 calc R . .
H(17D) H -0.0913 0.1525 0.2099 0.135 Uiso 1 1 calc R . .
H(17E) H 0.0175 0.1787 0.2967 0.135 Uiso 1 1 calc R . .
H(17F) H -0.0557 0.0844 0.2872 0.135 Uiso 1 1 calc R . .
H(18A) H 0.2775 0.3601 0.3796 0.049 Uiso 1 1 calc R . .
H(18B) H 0.3082 0.3242 0.2909 0.049 Uiso 1 1 calc R . .
H(18C) H 0.3806 0.3010 0.3902 0.049 Uiso 1 1 calc R . .
H(18D) H 0.3033 0.1920 0.4666 0.084 Uiso 1 1 calc R . .
H(18E) H 0.1876 0.1375 0.4111 0.084 Uiso 1 1 calc R . .
H(18F) H 0.1965 0.2472 0.4490 0.084 Uiso 1 1 calc R . .
H(222) H 0.1509 -0.5578 -0.4506 0.031 Uiso 1 1 calc R . .
H(223) H 0.1936 -0.6108 -0.2927 0.035 Uiso 1 1 calc R . .
H(225) H 0.3844 -0.5607 -0.1173 0.042 Uiso 1 1 calc R . .
H(226) H 0.5387 -0.4562 -0.0504 0.051 Uiso 1 1 calc R . .
H(227) H 0.5876 -0.3468 -0.1336 0.044 Uiso 1 1 calc R . .
H(228) H 0.4827 -0.3376 -0.2871 0.035 Uiso 1 1 calc R . .
H(22A) H 0.4499 -0.2487 -0.7185 0.071 Uiso 0.331(9) 1 calc PR A 1
H(22B) H 0.4872 -0.2330 -0.6084 0.071 Uiso 0.331(9) 1 calc PR A 1
H(22C) H 0.3738 -0.1996 -0.6686 0.071 Uiso 0.331(9) 1 calc PR A 1
H(22D) H 0.3797 -0.2856 -0.7805 0.077 Uiso 0.669(9) 1 calc PR A 2
H(22E) H 0.3772 -0.2096 -0.6973 0.077 Uiso 0.669(9) 1 calc PR A 2
H(22F) H 0.2683 -0.2687 -0.7639 0.077 Uiso 0.669(9) 1 calc PR A 2
H(23A) H 0.3127 -0.3731 -0.8093 0.105 Uiso 0.331(9) 1 calc PR A 1
H(23B) H 0.2354 -0.3126 -0.7688 0.105 Uiso 0.331(9) 1 calc PR A 1
H(23C) H 0.2362 -0.4234 -0.7651 0.105 Uiso 0.331(9) 1 calc PR A 1
H(23D) H 0.2447 -0.4472 -0.7615 0.100 Uiso 0.669(9) 1 calc PR A 2
H(23E) H 0.3424 -0.4973 -0.6966 0.100 Uiso 0.669(9) 1 calc PR A 2
H(23F) H 0.3554 -0.4524 -0.7817 0.100 Uiso 0.669(9) 1 calc PR A 2
H(24A) H 0.4196 -0.4800 -0.6569 0.082 Uiso 0.331(9) 1 calc PR A 1
H(24B) H 0.5026 -0.3997 -0.5850 0.082 Uiso 0.331(9) 1 calc PR A 1
H(24C) H 0.4934 -0.4135 -0.6910 0.082 Uiso 0.331(9) 1 calc PR A 1
H(24D) H 0.5219 -0.3634 -0.6735 0.088 Uiso 0.669(9) 1 calc PR A 2
H(24E) H 0.5060 -0.4024 -0.5866 0.088 Uiso 0.669(9) 1 calc PR A 2
H(24F) H 0.5220 -0.2915 -0.5866 0.088 Uiso 0.669(9) 1 calc PR A 2
H(26A) H 0.0693 -0.1543 -0.6646 0.053 Uiso 1 1 calc R . .
H(26B) H 0.1698 -0.0826 -0.6024 0.053 Uiso 1 1 calc R . .
H(26C) H 0.0508 -0.0624 -0.6044 0.053 Uiso 1 1 calc R . .
H(26D) H -0.0318 -0.2495 -0.5913 0.049 Uiso 1 1 calc R . .
H(26E) H -0.0443 -0.1578 -0.5275 0.049 Uiso 1 1 calc R . .
H(26F) H 0.0078 -0.2468 -0.4819 0.049 Uiso 1 1 calc R . .
H(26G) H 0.1184 -0.0467 -0.4335 0.053 Uiso 1 1 calc R . .
H(26H) H 0.2364 -0.0709 -0.4313 0.053 Uiso 1 1 calc R . .
H(26I) H 0.1751 -0.1301 -0.3804 0.053 Uiso 1 1 calc R . .
H(27A) H -0.0527 -0.5603 -0.3172 0.068 Uiso 1 1 calc R . .
H(27B) H -0.0112 -0.5372 -0.3982 0.068 Uiso 1 1 calc R . .
H(27C) H -0.1104 -0.4857 -0.3827 0.068 Uiso 1 1 calc R . .
H(27D) H -0.0798 -0.3594 -0.2568 0.068 Uiso 1 1 calc R . .
H(27E) H 0.0359 -0.3437 -0.1767 0.068 Uiso 1 1 calc R . .
H(27F) H -0.0384 -0.4388 -0.1921 0.068 Uiso 1 1 calc R . .
H(28A) H 0.2932 -0.1645 -0.1116 0.044 Uiso 1 1 calc R . .
H(28B) H 0.3150 -0.1951 -0.2056 0.044 Uiso 1 1 calc R . .
H(28C) H 0.3953 -0.2217 -0.1106 0.044 Uiso 1 1 calc R . .
H(28D) H 0.3344 -0.3405 -0.0346 0.060 Uiso 1 1 calc R . .
H(28E) H 0.2181 -0.3960 -0.0840 0.060 Uiso 1 1 calc R . .
H(28F) H 0.2280 -0.2887 -0.0383 0.060 Uiso 1 1 calc R . .

loop_
_atom_site_aniso_label
_atom_site_aniso_U_11
_atom_site_aniso_U_22
_atom_site_aniso_U_33
_atom_site_aniso_U_12
_atom_site_aniso_U_13
_atom_site_aniso_U_23
Zr(1) 0.02048(16) 0.02351(16) 0.02177(17) 0.00224(11) 0.00860(12) 0.00746(12)
Zr(2) 0.01971(16) 0.02324(16) 0.01817(16) 0.00093(11) 0.00691(12) 0.00361(11)
O(11) 0.0280(10) 0.0266(11) 0.0246(11) 0.0096(8) 0.0140(9) 0.0086(9)
O(21) 0.0295(11) 0.0267(11) 0.0210(10) 0.0096(8) 0.0152(9) 0.0046(8)
N(17) 0.0243(13) 0.0516(18) 0.0356(16) -0.0042(12) 0.0107(12) 0.0151(14)
N(18) 0.0355(15) 0.0297(15) 0.0316(15) 0.0025(11) 0.0150(12) 0.0014(11)
N(27) 0.0232(13) 0.0404(16) 0.0266(14) -0.0026(11) 0.0063(11) 0.0129(12)
N(28) 0.0268(13) 0.0309(14) 0.0212(13) -0.0007(10) 0.0073(11) 0.0008(10)
C(11) 0.0192(13) 0.0232(14) 0.0209(14) 0.0007(11) 0.0085(12) 0.0045(11)
C(12) 0.0203(14) 0.0193(14) 0.0202(14) 0.0012(10) 0.0051(12) 0.0043(11)
C(13) 0.0235(14) 0.0195(14) 0.0254(15) 0.0027(11) 0.0091(12) 0.0033(12)
C(14) 0.0246(14) 0.0209(14) 0.0187(14) -0.0004(11) 0.0075(12) 0.0014(11)
C(15) 0.0258(15) 0.0229(15) 0.0202(15) 0.0020(11) 0.0070(12) 0.0084(12)
C(16) 0.0213(14) 0.0231(15) 0.0226(15) 0.0033(11) 0.0046(12) 0.0056(12)
C(21) 0.0202(14) 0.0223(14) 0.0165(14) 0.0014(10) 0.0077(11) 0.0028(11)
C(22) 0.0197(13) 0.0189(13) 0.0169(14) -0.0002(10) 0.0051(11) 0.0025(11)
C(23) 0.0218(14) 0.0195(14) 0.0220(15) 0.0027(10) 0.0079(12) 0.0015(11)
C(24) 0.0228(14) 0.0194(14) 0.0185(14) 0.0016(10) 0.0096(12) 0.0006(11)
C(25) 0.0238(14) 0.0220(14) 0.0187(14) 0.0022(11) 0.0061(12) 0.0057(11)
C(26) 0.0190(13) 0.0209(14) 0.0239(15) 0.0047(10) 0.0075(12) 0.0039(11)
C(121) 0.0261(15) 0.0208(14) 0.0249(15) 0.0073(11) 0.0123(13) 0.0059(12)
C(122) 0.0347(17) 0.0201(15) 0.0317(17) 0.0000(12) 0.0141(14) 0.0034(13)
C(123) 0.0389(18) 0.0217(15) 0.0389(19) 0.0022(12) 0.0193(15) 0.0119(13)
C(124) 0.0359(17) 0.0260(16) 0.0323(17) 0.0122(13) 0.0167(14) 0.0169(13)
C(125) 0.045(2) 0.041(2) 0.0353(19) 0.0145(16) 0.0115(16) 0.0231(16)
C(126) 0.044(2) 0.051(2) 0.033(2) 0.0177(17) 0.0009(16) 0.0178(17)
C(127) 0.0250(16) 0.0401(19) 0.0372(19) 0.0054(13) -0.0002(15) 0.0069(15)
C(128) 0.0204(14) 0.0278(16) 0.0342(17) 0.0057(11) 0.0092(13) 0.0107(13)
C(129) 0.0227(14) 0.0236(15) 0.0260(16) 0.0079(11) 0.0097(12) 0.0086(12)
C(141) 0.0386(17) 0.0235(15) 0.0217(15) 0.0019(12) 0.0160(14) 0.0025(12)
C(142) 0.078(3) 0.038(2) 0.053(2) -0.0062(19) 0.044(2) -0.0098(18)
C(143) 0.084(3) 0.075(3) 0.041(2) 0.041(2) 0.041(2) 0.028(2)
C(144) 0.047(2) 0.078(3) 0.042(2) -0.004(2) 0.0281(19) 0.002(2)
C(161) 0.0321(16) 0.0321(17) 0.0322(18) 0.0150(13) 0.0156(14) 0.0175(14)
C(162) 0.059(2) 0.052(2) 0.043(2) 0.0306(18) 0.0246(18) 0.0277(19)
C(163) 0.0269(17) 0.052(2) 0.046(2) 0.0152(15) 0.0118(16) 0.0184(18)
C(164) 0.0446(19) 0.0263(17) 0.046(2) 0.0166(14) 0.0241(17) 0.0083(15)
C(171) 0.039(2) 0.118(5) 0.080(4) -0.025(3) 0.020(2) -0.044(3)
C(172) 0.038(2) 0.063(3) 0.204(7) 0.001(2) 0.049(3) -0.026(4)
C(181) 0.0301(18) 0.0390(19) 0.040(2) 0.0008(14) 0.0094(15) -0.0030(15)
C(182) 0.095(3) 0.069(3) 0.033(2) -0.017(3) 0.030(2) 0.001(2)
C(221) 0.0224(14) 0.0207(14) 0.0203(14) 0.0049(11) 0.0073(12) 0.0049(11)
C(222) 0.0278(15) 0.0214(14) 0.0197(15) -0.0002(11) 0.0066(12) 0.0023(11)
C(223) 0.0331(16) 0.0199(15) 0.0297(17) -0.0005(12) 0.0133(14) 0.0086(12)
C(224) 0.0268(15) 0.0257(15) 0.0227(15) 0.0059(12) 0.0103(13) 0.0081(12)
C(225) 0.0339(17) 0.0370(18) 0.0295(17) 0.0092(14) 0.0119(14) 0.0161(14)
C(226) 0.0314(18) 0.058(2) 0.0250(17) 0.0048(16) 0.0014(14) 0.0152(16)
C(227) 0.0196(15) 0.046(2) 0.0354(19) -0.0009(13) 0.0068(14) 0.0073(15)
C(228) 0.0231(15) 0.0294(16) 0.0300(17) 0.0059(12) 0.0104(13) 0.0073(13)
C(229) 0.0241(15) 0.0251(15) 0.0199(14) 0.0081(11) 0.0109(12) 0.0059(12)
C(22A) 0.056(8) 0.032(6) 0.073(10) 0.002(5) 0.046(8) 0.015(6)
C(22B) 0.075(5) 0.046(4) 0.062(5) 0.023(3) 0.054(4) 0.024(3)
C(23A) 0.078(10) 0.118(16) 0.018(6) -0.015(9) 0.033(6) -0.013(7)
C(23B) 0.108(6) 0.047(4) 0.057(4) -0.029(4) 0.059(5) -0.024(3)
C(241) 0.0376(17) 0.0248(15) 0.0268(16) 0.0056(12) 0.0211(14) 0.0071(12)
C(24A) 0.097(12) 0.038(7) 0.077(10) 0.057(8) 0.076(10) 0.045(8)
C(24B) 0.058(4) 0.085(6) 0.050(4) 0.015(4) 0.040(3) 0.012(4)
C(261) 0.0304(16) 0.0268(16) 0.0271(16) 0.0125(12) 0.0131(13) 0.0088(13)
C(262) 0.049(2) 0.039(2) 0.049(2) 0.0234(16) 0.0278(18) 0.0237(17)
C(263) 0.0287(17) 0.044(2) 0.048(2) 0.0154(14) 0.0170(16) 0.0191(17)
C(264) 0.051(2) 0.0287(18) 0.047(2) 0.0148(15) 0.0222(18) 0.0011(16)
C(271) 0.0319(19) 0.080(3) 0.038(2) -0.0188(19) 0.0115(17) -0.006(2)
C(272) 0.034(2) 0.053(2) 0.070(3) 0.0059(17) 0.022(2) -0.002(2)
C(281) 0.0303(17) 0.0337(18) 0.0344(18) -0.0049(13) 0.0108(15) -0.0032(14)
C(282) 0.063(2) 0.047(2) 0.0271(19) -0.0081(18) 0.0160(18) 0.0026(16)

_cod_duplicate_entry 7113882
